data_7118507
loop_
_publ_author_name
'Valencia, Marta'
'M\"uller-Bunz, Helge'
'Gossage, Robert A.'
'Albrecht, Martin'

_publ_section_title
;
 Enhanced product selectivity promoted by remote metal coordination in
 acceptor-free alcohol dehydrogenation catalysis.
;
_journal_issue 16
_journal_name_full 'Chemical communications (Cambridge, England)'
_journal_page_first 3344
_journal_page_last 3347
_journal_paper_doi 10.1039/c6cc00267f
_journal_volume 52
_journal_year 2016
_chemical_formula_moiety 'C33 H40 Cl2 Ir2 N5, C F3 O3 S'
_chemical_formula_sum 'C34 H40 Cl2 F3 Ir2 N5 O3 S'
_chemical_formula_weight 1111.07
_chemical_name_systematic
; 
 ? 
;
_space_group_IT_number 14
_symmetry_cell_setting monoclinic
_symmetry_space_group_name_Hall '-P 2yn'
_symmetry_space_group_name_H-M 'P 1 21/n 1'
_atom_sites_solution_hydrogens geom
_atom_sites_solution_primary direct
_atom_sites_solution_secondary difmap
_audit_creation_method SHELXL-97
_audit_update_record
;
2015-11-03 deposited with the CCDC.
2016-01-20 downloaded from the CCDC.
;
_cell_angle_alpha 90.00
_cell_angle_beta 98.8187(8)
_cell_angle_gamma 90.00
_cell_formula_units_Z 4
_cell_length_a 14.4786(2)
_cell_length_b 11.9118(1)
_cell_length_c 21.7475(2)
_cell_measurement_reflns_used 55939
_cell_measurement_temperature 100(2)
_cell_measurement_theta_max 32.6750
_cell_measurement_theta_min 3.2980
_cell_volume 3706.37(7)
_computing_cell_refinement
; 
CrysAlisPro, Agilent Technologies, 
Version 1.171.36.24a (release 19-12-2012 CrysAlis171 .NET) 
(compiled Dec 19 2012,11:08:27) 
;
_computing_data_collection
; 
CrysAlisPro, Agilent Technologies, 
Version 1.171.36.24a (release 19-12-2012 CrysAlis171 .NET) 
(compiled Dec 19 2012,11:08:27) 
;
_computing_data_reduction
; 
CrysAlisPro, Agilent Technologies, 
Version 1.171.36.24a (release 19-12-2012 CrysAlis171 .NET) 
(compiled Dec 19 2012,11:08:27) 
;
_computing_structure_refinement 'SHELXL-97 (Sheldrick, 2008)'
_computing_structure_solution 'SHELXS-97 (Sheldrick, 2008)'
_diffrn_ambient_temperature 100(2)
_diffrn_detector_area_resol_mean 10.3196
_diffrn_measured_fraction_theta_full 0.993
_diffrn_measured_fraction_theta_max 0.949
_diffrn_measurement_device_type 'SuperNova, Dual, Cu at zero, Atlas'
_diffrn_measurement_method '\w scans'
_diffrn_radiation_monochromator mirror
_diffrn_radiation_source 'SuperNova (Mo) X-ray Source'
_diffrn_radiation_type MoK\a
_diffrn_radiation_wavelength 0.71073
_diffrn_reflns_av_R_equivalents 0.0531
_diffrn_reflns_av_sigmaI/netI 0.0269
_diffrn_reflns_limit_h_max 22
_diffrn_reflns_limit_h_min -21
_diffrn_reflns_limit_k_max 17
_diffrn_reflns_limit_k_min -18
_diffrn_reflns_limit_l_max 32
_diffrn_reflns_limit_l_min -32
_diffrn_reflns_number 116141
_diffrn_reflns_theta_full 32.00
_diffrn_reflns_theta_max 32.96
_diffrn_reflns_theta_min 2.78
_exptl_absorpt_coefficient_mu 7.431
_exptl_absorpt_correction_T_max 0.388
_exptl_absorpt_correction_T_min 0.139
_exptl_absorpt_correction_type analytical
_exptl_absorpt_process_details
; 
CrysAlisPro, Agilent Technologies, 
Version 1.171.36.24a (release 19-12-2012 CrysAlis171 .NET) 
(compiled Dec 19 2012,11:08:27) 
Analytical numeric absorption correction using a multifaceted crystal 
model based on expressions derived by R.C. Clark & J.S. Reid. 
(Clark, R. C. & Reid, J. S. (1995). Acta Cryst. A51, 887-897) 
;
_exptl_crystal_colour 'clear orange'
_exptl_crystal_density_diffrn 1.991
_exptl_crystal_density_method 'not measured'
_exptl_crystal_description prism
_exptl_crystal_F_000 2136
_exptl_crystal_recrystallization_method 'Re-crystallisation from solvent: '
_exptl_crystal_size_max 0.4358
_exptl_crystal_size_mid 0.2364
_exptl_crystal_size_min 0.1655
_refine_diff_density_max 1.304
_refine_diff_density_min -0.821
_refine_diff_density_rms 0.126
_refine_ls_extinction_method none
_refine_ls_goodness_of_fit_ref 1.081
_refine_ls_hydrogen_treatment constr
_refine_ls_matrix_type full
_refine_ls_number_parameters 462
_refine_ls_number_reflns 13215
_refine_ls_number_restraints 0
_refine_ls_restrained_S_all 1.081
_refine_ls_R_factor_all 0.0253
_refine_ls_R_factor_gt 0.0219
_refine_ls_shift/su_max 0.002
_refine_ls_shift/su_mean 0.000
_refine_ls_structure_factor_coef Fsqd
_refine_ls_weighting_details 'calc w=1/[\s^2^(Fo^2^)+(0.0147P)^2^+3.7482P] where P=(Fo^2^+2Fc^2^)/3'
_refine_ls_weighting_scheme calc
_refine_ls_wR_factor_gt 0.0463
_refine_ls_wR_factor_ref 0.0477
_reflns_number_gt 12245
_reflns_number_total 13215
_reflns_threshold_expression I>2\s(I)
_cod_data_source_file c6cc00267f2.cif
_cod_data_source_block alb248_1
_cod_depositor_comments 'Adding full bibliography for 7118507--7118508.cif.'
_cod_original_sg_symbol_H-M 'P 21/n'
_cod_database_code 7118507

loop_
_symmetry_equiv_pos_as_xyz
'x, y, z'
'-x+1/2, y+1/2, -z+1/2'
'-x, -y, -z'
'x-1/2, -y-1/2, z-1/2'

loop_
_atom_site_label
_atom_site_type_symbol
_atom_site_fract_x
_atom_site_fract_y
_atom_site_fract_z
_atom_site_U_iso_or_equiv
_atom_site_adp_type
_atom_site_occupancy
_atom_site_symmetry_multiplicity
_atom_site_calc_flag
_atom_site_refinement_flags
Ir1 Ir 0.388316(5) 0.557515(6) 0.117837(4) 0.01307(2) Uani 1 1 d .
Ir2 Ir -0.013473(5) 0.543553(7) 0.161992(4) 0.01342(2) Uani 1 1 d .
Cl1 Cl 0.35581(4) 0.58992(4) 0.00730(2) 0.01804(9) Uani 1 1 d .
Cl2 Cl 0.08633(4) 0.57971(6) 0.25887(3) 0.02683(12) Uani 1 1 d .
N1 N 0.17259(12) 0.56180(14) 0.12508(8) 0.0138(3) Uani 1 1 d .
N2 N 0.10664(12) 0.48113(15) 0.13345(8) 0.0151(3) Uani 1 1 d .
N3 N 0.14406(12) 0.38165(15) 0.13190(8) 0.0160(3) Uani 1 1 d .
N4 N 0.05201(12) 0.68621(15) 0.12987(8) 0.0149(3) Uani 1 1 d .
N5 N 0.30397(13) 0.21307(15) 0.10406(9) 0.0181(4) Uani 1 1 d .
C1 C 0.25619(14) 0.51329(17) 0.12028(9) 0.0135(4) Uani 1 1 d .
C2 C 0.23382(14) 0.39895(17) 0.12316(9) 0.0147(4) Uani 1 1 d .
C3 C 0.30934(15) 0.32652(17) 0.11076(9) 0.0153(4) Uani 1 1 d .
C4 C 0.38985(15) 0.38819(18) 0.10140(10) 0.0162(4) Uani 1 1 d .
C5 C 0.46124(16) 0.32639(19) 0.08135(10) 0.0209(4) Uani 1 1 d .
H5 H 0.5156 0.3639 0.0725 0.025 Uiso 1 1 calc R
C6 C 0.45409(17) 0.2100(2) 0.07408(11) 0.0245(5) Uani 1 1 d .
H6 H 0.5036 0.1690 0.0607 0.029 Uiso 1 1 calc R
C7 C 0.37605(17) 0.15525(19) 0.08614(11) 0.0226(5) Uani 1 1 d .
H7 H 0.3722 0.0759 0.0820 0.027 Uiso 1 1 calc R
C8 C 0.22071(18) 0.15106(19) 0.11620(12) 0.0243(5) Uani 1 1 d .
H8A H 0.1986 0.1825 0.1530 0.037 Uiso 1 1 calc R
H8B H 0.2367 0.0718 0.1236 0.037 Uiso 1 1 calc R
H8C H 0.1713 0.1576 0.0801 0.037 Uiso 1 1 calc R
C9 C 0.13810(14) 0.67125(17) 0.11469(9) 0.0138(4) Uani 1 1 d .
C10 C 0.18548(15) 0.75218(18) 0.08643(10) 0.0171(4) Uani 1 1 d .
H10 H 0.2455 0.7376 0.0756 0.021 Uiso 1 1 calc R
C11 C 0.14235(16) 0.85531(18) 0.07441(10) 0.0200(4) Uani 1 1 d .
H11 H 0.1722 0.9128 0.0544 0.024 Uiso 1 1 calc R
C12 C 0.05535(16) 0.87435(19) 0.09179(11) 0.0219(4) Uani 1 1 d .
H12 H 0.0257 0.9453 0.0847 0.026 Uiso 1 1 calc R
C13 C 0.01242(15) 0.78836(19) 0.11957(11) 0.0197(4) Uani 1 1 d .
H13 H -0.0469 0.8017 0.1318 0.024 Uiso 1 1 calc R
C14 C 0.40572(15) 0.68850(19) 0.19276(10) 0.0190(4) Uani 1 1 d .
C15 C 0.44796(16) 0.5815(2) 0.21326(10) 0.0206(4) Uani 1 1 d .
C16 C 0.52578(16) 0.5628(2) 0.17969(11) 0.0215(4) Uani 1 1 d .
C17 C 0.52501(15) 0.6499(2) 0.13527(11) 0.0204(4) Uani 1 1 d .
C18 C 0.45086(16) 0.72834(19) 0.14406(10) 0.0192(4) Uani 1 1 d .
C19 C 0.33147(17) 0.7468(2) 0.22189(11) 0.0274(5) Uani 1 1 d .
H19A H 0.3019 0.8048 0.1935 0.041 Uiso 1 1 calc R
H19B H 0.3597 0.7816 0.2611 0.041 Uiso 1 1 calc R
H19C H 0.2843 0.6920 0.2300 0.041 Uiso 1 1 calc R
C20 C 0.4279(2) 0.5149(2) 0.26847(12) 0.0323(6) Uani 1 1 d .
H20A H 0.3620 0.5240 0.2730 0.048 Uiso 1 1 calc R
H20B H 0.4675 0.5420 0.3061 0.048 Uiso 1 1 calc R
H20C H 0.4410 0.4354 0.2622 0.048 Uiso 1 1 calc R
C21 C 0.59526(19) 0.4684(2) 0.19293(15) 0.0357(6) Uani 1 1 d .
H21A H 0.5623 0.3989 0.2001 0.053 Uiso 1 1 calc R
H21B H 0.6402 0.4864 0.2300 0.053 Uiso 1 1 calc R
H21C H 0.6285 0.4584 0.1573 0.053 Uiso 1 1 calc R
C22 C 0.59051(18) 0.6662(3) 0.08892(13) 0.0316(6) Uani 1 1 d .
H22A H 0.6260 0.5970 0.0856 0.047 Uiso 1 1 calc R
H22B H 0.6338 0.7277 0.1026 0.047 Uiso 1 1 calc R
H22C H 0.5546 0.6847 0.0482 0.047 Uiso 1 1 calc R
C23 C 0.43118(19) 0.8354(2) 0.10800(12) 0.0285(5) Uani 1 1 d .
H23A H 0.4233 0.8191 0.0633 0.043 Uiso 1 1 calc R
H23B H 0.4835 0.8874 0.1189 0.043 Uiso 1 1 calc R
H23C H 0.3739 0.8695 0.1182 0.043 Uiso 1 1 calc R
C24 C -0.15552(15) 0.58087(19) 0.17310(10) 0.0183(4) Uani 1 1 d .
C25 C -0.12812(15) 0.4784(2) 0.20593(10) 0.0199(4) Uani 1 1 d .
C26 C -0.10184(15) 0.39767(19) 0.16334(11) 0.0207(4) Uani 1 1 d .
C27 C -0.11656(15) 0.44883(19) 0.10187(11) 0.0184(4) Uani 1 1 d .
C28 C -0.15048(14) 0.56091(19) 0.10767(10) 0.0172(4) Uani 1 1 d .
C29 C -0.19244(17) 0.6825(2) 0.20194(12) 0.0272(5) Uani 1 1 d .
H29A H -0.1546 0.6971 0.2425 0.041 Uiso 1 1 calc R
H29B H -0.2575 0.6694 0.2074 0.041 Uiso 1 1 calc R
H29C H -0.1893 0.7476 0.1747 0.041 Uiso 1 1 calc R
C30 C -0.12601(19) 0.4605(3) 0.27410(12) 0.0315(6) Uani 1 1 d .
H30A H -0.0869 0.3952 0.2876 0.047 Uiso 1 1 calc R
H30B H -0.1897 0.4474 0.2826 0.047 Uiso 1 1 calc R
H30C H -0.1001 0.5272 0.2968 0.047 Uiso 1 1 calc R
C31 C -0.07064(18) 0.2796(2) 0.17796(14) 0.0328(6) Uani 1 1 d .
H31A H -0.0265 0.2569 0.1504 0.049 Uiso 1 1 calc R
H31B H -0.1250 0.2295 0.1718 0.049 Uiso 1 1 calc R
H31C H -0.0401 0.2751 0.2213 0.049 Uiso 1 1 calc R
C32 C -0.10185(18) 0.3916(2) 0.04309(12) 0.0301(6) Uani 1 1 d .
H32A H -0.0887 0.4478 0.0127 0.045 Uiso 1 1 calc R
H32B H -0.1583 0.3495 0.0262 0.045 Uiso 1 1 calc R
H32C H -0.0489 0.3398 0.0518 0.045 Uiso 1 1 calc R
C33 C -0.17774(16) 0.6399(2) 0.05409(11) 0.0242(5) Uani 1 1 d .
H33A H -0.1863 0.7156 0.0701 0.036 Uiso 1 1 calc R
H33B H -0.2363 0.6145 0.0294 0.036 Uiso 1 1 calc R
H33C H -0.1284 0.6413 0.0279 0.036 Uiso 1 1 calc R
S1 S 0.81528(5) -0.00676(5) 0.07859(3) 0.02713(13) Uani 1 1 d .
F1 F 0.71247(13) 0.14072(16) 0.12731(10) 0.0501(5) Uani 1 1 d .
F2 F 0.63503(12) 0.00876(18) 0.07702(10) 0.0495(5) Uani 1 1 d .
F3 F 0.69491(16) 0.1403(2) 0.02796(11) 0.0728(7) Uani 1 1 d .
O1 O 0.88657(15) 0.07758(19) 0.07712(11) 0.0436(5) Uani 1 1 d .
O2 O 0.82213(18) -0.0686(2) 0.13542(11) 0.0560(7) Uani 1 1 d .
O3 O 0.79648(18) -0.07146(18) 0.02263(11) 0.0456(6) Uani 1 1 d .
C34 C 0.70975(19) 0.0756(2) 0.07797(14) 0.0322(6) Uani 1 1 d .

loop_
_atom_site_aniso_label
_atom_site_aniso_U_11
_atom_site_aniso_U_22
_atom_site_aniso_U_33
_atom_site_aniso_U_23
_atom_site_aniso_U_13
_atom_site_aniso_U_12
Ir1 0.01046(4) 0.01637(4) 0.01279(4) 0.00062(3) 0.00303(3) 0.00034(3)
Ir2 0.00958(4) 0.01915(4) 0.01161(4) -0.00098(3) 0.00194(3) -0.00035(3)
Cl1 0.0166(2) 0.0233(2) 0.0145(2) 0.00178(18) 0.00343(17) -0.00033(19)
Cl2 0.0195(2) 0.0456(3) 0.0145(2) -0.0025(2) -0.00029(19) -0.0074(2)
N1 0.0118(7) 0.0155(8) 0.0149(8) -0.0001(6) 0.0049(6) -0.0014(6)
N2 0.0124(8) 0.0159(8) 0.0172(8) 0.0009(6) 0.0025(6) -0.0017(6)
N3 0.0147(8) 0.0179(8) 0.0161(8) 0.0010(6) 0.0041(6) 0.0015(7)
N4 0.0132(8) 0.0175(8) 0.0140(8) -0.0018(6) 0.0020(6) 0.0007(6)
N5 0.0226(9) 0.0156(8) 0.0170(8) 0.0014(6) 0.0061(7) 0.0015(7)
C1 0.0139(9) 0.0163(9) 0.0110(8) -0.0004(7) 0.0041(7) 0.0013(7)
C2 0.0141(9) 0.0159(9) 0.0142(9) -0.0001(7) 0.0029(7) -0.0004(7)
C3 0.0178(9) 0.0165(9) 0.0122(9) 0.0013(7) 0.0045(7) 0.0018(8)
C4 0.0157(9) 0.0197(10) 0.0135(9) 0.0025(7) 0.0036(7) 0.0043(8)
C5 0.0193(10) 0.0248(11) 0.0197(10) 0.0033(8) 0.0070(8) 0.0046(9)
C6 0.0249(11) 0.0246(11) 0.0257(12) 0.0019(9) 0.0093(9) 0.0098(9)
C7 0.0307(12) 0.0169(10) 0.0217(11) 0.0005(8) 0.0082(9) 0.0075(9)
C8 0.0305(12) 0.0166(10) 0.0287(12) -0.0008(9) 0.0137(10) -0.0029(9)
C9 0.0130(9) 0.0161(9) 0.0123(9) -0.0010(7) 0.0015(7) 0.0016(7)
C10 0.0174(9) 0.0178(9) 0.0167(9) -0.0004(7) 0.0042(8) -0.0004(8)
C11 0.0239(11) 0.0163(9) 0.0202(10) 0.0005(8) 0.0050(8) -0.0008(8)
C12 0.0218(11) 0.0174(10) 0.0267(12) -0.0008(8) 0.0045(9) 0.0033(8)
C13 0.0163(10) 0.0208(10) 0.0220(11) -0.0028(8) 0.0034(8) 0.0025(8)
C14 0.0162(9) 0.0245(11) 0.0162(10) -0.0051(8) 0.0019(8) -0.0025(8)
C15 0.0209(10) 0.0262(11) 0.0140(10) 0.0014(8) 0.0004(8) -0.0047(9)
C16 0.0139(10) 0.0270(11) 0.0220(11) -0.0006(9) -0.0024(8) 0.0002(8)
C17 0.0133(9) 0.0265(11) 0.0211(10) -0.0023(8) 0.0011(8) -0.0054(8)
C18 0.0195(10) 0.0203(10) 0.0168(10) -0.0011(8) -0.0001(8) -0.0051(8)
C19 0.0234(11) 0.0383(14) 0.0206(11) -0.0118(10) 0.0036(9) 0.0004(10)
C20 0.0427(15) 0.0356(14) 0.0180(11) 0.0076(10) 0.0026(10) -0.0081(12)
C21 0.0219(12) 0.0370(14) 0.0439(17) 0.0004(12) -0.0084(11) 0.0082(11)
C22 0.0205(11) 0.0457(16) 0.0305(13) -0.0008(11) 0.0104(10) -0.0098(11)
C23 0.0299(13) 0.0238(11) 0.0290(13) 0.0046(9) -0.0042(10) -0.0077(10)
C24 0.0111(9) 0.0252(10) 0.0189(10) -0.0017(8) 0.0037(7) -0.0010(8)
C25 0.0111(9) 0.0316(12) 0.0167(10) 0.0028(8) 0.0018(7) -0.0040(8)
C26 0.0125(9) 0.0221(10) 0.0267(11) 0.0034(9) 0.0005(8) -0.0037(8)
C27 0.0115(9) 0.0255(11) 0.0173(10) -0.0050(8) 0.0001(7) -0.0016(8)
C28 0.0089(9) 0.0257(11) 0.0169(10) 0.0011(8) 0.0015(7) -0.0010(8)
C29 0.0196(11) 0.0337(13) 0.0299(13) -0.0089(10) 0.0088(9) 0.0014(10)
C30 0.0230(12) 0.0525(17) 0.0194(12) 0.0097(11) 0.0045(9) -0.0055(11)
C31 0.0215(12) 0.0231(12) 0.0503(17) 0.0070(11) -0.0055(11) -0.0028(10)
C32 0.0216(11) 0.0403(14) 0.0278(13) -0.0166(11) 0.0015(10) 0.0003(11)
C33 0.0163(10) 0.0341(13) 0.0217(11) 0.0079(9) 0.0014(8) 0.0004(9)
S1 0.0296(3) 0.0279(3) 0.0251(3) 0.0036(2) 0.0083(2) 0.0110(2)
F1 0.0421(10) 0.0433(10) 0.0698(13) -0.0191(9) 0.0240(10) 0.0080(8)
F2 0.0264(9) 0.0631(12) 0.0592(13) -0.0059(10) 0.0070(8) -0.0043(9)
F3 0.0640(14) 0.0864(17) 0.0700(15) 0.0516(13) 0.0170(12) 0.0409(13)
O1 0.0301(11) 0.0474(12) 0.0557(14) -0.0092(11) 0.0143(10) -0.0021(10)
O2 0.0569(15) 0.0720(17) 0.0434(13) 0.0316(12) 0.0209(12) 0.0384(13)
O3 0.0602(15) 0.0405(12) 0.0406(13) -0.0140(10) 0.0217(11) -0.0043(11)
C34 0.0242(12) 0.0377(14) 0.0350(14) 0.0091(11) 0.0056(11) 0.0089(11)

loop_
_atom_type_symbol
_atom_type_description
_atom_type_scat_dispersion_real
_atom_type_scat_dispersion_imag
_atom_type_scat_source
C C 0.0033 0.0016 'International Tables Vol C Tables 4.2.6.8 and 6.1.1.4'
H H 0.0000 0.0000 'International Tables Vol C Tables 4.2.6.8 and 6.1.1.4'
N N 0.0061 0.0033 'International Tables Vol C Tables 4.2.6.8 and 6.1.1.4'
O O 0.0106 0.0060 'International Tables Vol C Tables 4.2.6.8 and 6.1.1.4'
F F 0.0171 0.0103 'International Tables Vol C Tables 4.2.6.8 and 6.1.1.4'
S S 0.1246 0.1234 'International Tables Vol C Tables 4.2.6.8 and 6.1.1.4'
Cl Cl 0.1484 0.1585 'International Tables Vol C Tables 4.2.6.8 and 6.1.1.4'
Ir Ir -1.4442 7.9887 'International Tables Vol C Tables 4.2.6.8 and 6.1.1.4'

loop_
_geom_angle_atom_site_label_1
_geom_angle_atom_site_label_2
_geom_angle_atom_site_label_3
_geom_angle
C1 Ir1 C4 77.32(8)
C1 Ir1 C15 104.81(8)
C4 Ir1 C15 106.67(9)
C1 Ir1 C16 139.86(9)
C4 Ir1 C16 95.77(8)
C15 Ir1 C16 38.74(9)
C1 Ir1 C14 99.55(8)
C4 Ir1 C14 143.97(8)
C15 Ir1 C14 38.65(9)
C16 Ir1 C14 63.31(8)
C1 Ir1 C17 161.80(8)
C4 Ir1 C17 118.62(8)
C15 Ir1 C17 63.70(9)
C16 Ir1 C17 36.95(8)
C14 Ir1 C17 62.51(8)
C1 Ir1 C18 125.40(8)
C4 Ir1 C18 156.04(8)
C15 Ir1 C18 63.23(8)
C16 Ir1 C18 62.39(8)
C14 Ir1 C18 36.44(8)
C17 Ir1 C18 37.72(8)
C1 Ir1 Cl1 91.58(6)
C4 Ir1 Cl1 89.39(6)
C15 Ir1 Cl1 159.05(6)
C16 Ir1 Cl1 128.20(7)
C14 Ir1 Cl1 126.63(6)
C17 Ir1 Cl1 97.02(6)
C18 Ir1 Cl1 96.70(6)
N2 Ir2 N4 75.53(7)
N2 Ir2 C27 99.55(8)
N4 Ir2 C27 121.71(8)
N2 Ir2 C24 165.34(8)
N4 Ir2 C24 110.80(8)
C27 Ir2 C24 65.81(8)
N2 Ir2 C28 127.87(8)
N4 Ir2 C28 99.39(7)
C27 Ir2 C28 38.93(8)
C24 Ir2 C28 39.46(8)
N2 Ir2 C26 103.97(8)
N4 Ir2 C26 161.17(8)
C27 Ir2 C26 39.47(9)
C24 Ir2 C26 65.60(9)
C28 Ir2 C26 65.66(8)
N2 Ir2 C25 137.19(8)
N4 Ir2 C25 147.14(8)
C27 Ir2 C25 64.86(9)
C24 Ir2 C25 38.77(9)
C28 Ir2 C25 64.94(8)
C26 Ir2 C25 38.36(9)
N2 Ir2 Cl2 84.69(5)
N4 Ir2 Cl2 84.60(5)
C27 Ir2 Cl2 153.64(7)
C24 Ir2 Cl2 108.71(6)
C28 Ir2 Cl2 147.29(6)
C26 Ir2 Cl2 114.20(6)
C25 Ir2 Cl2 94.32(6)
C1 N1 N2 110.78(16)
C1 N1 C9 133.00(18)
N2 N1 C9 115.49(16)
N3 N2 N1 109.20(16)
N3 N2 Ir2 134.76(14)
N1 N2 Ir2 114.66(13)
N2 N3 C2 106.01(17)
C13 N4 C9 117.61(19)
C13 N4 Ir2 125.36(15)
C9 N4 Ir2 116.89(14)
C7 N5 C3 120.1(2)
C7 N5 C8 118.95(19)
C3 N5 C8 120.95(18)
N1 C1 C2 101.23(17)
N1 C1 Ir1 139.40(15)
C2 C1 Ir1 119.13(15)
N3 C2 C1 112.70(18)
N3 C2 C3 134.50(19)
C1 C2 C3 112.54(18)
N5 C3 C4 122.26(19)
N5 C3 C2 125.36(19)
C4 C3 C2 112.22(18)
C5 C4 C3 115.9(2)
C5 C4 Ir1 127.12(17)
C3 C4 Ir1 116.97(15)
C4 C5 C6 120.9(2)
C4 C5 H5 119.5
C6 C5 H5 119.5
C7 C6 C5 120.1(2)
C7 C6 H6 119.9
C5 C6 H6 119.9
N5 C7 C6 120.6(2)
N5 C7 H7 119.7
C6 C7 H7 119.7
N5 C8 H8A 109.5
N5 C8 H8B 109.5
H8A C8 H8B 109.5
N5 C8 H8C 109.5
H8A C8 H8C 109.5
H8B C8 H8C 109.5
N4 C9 C10 123.87(19)
N4 C9 N1 113.75(18)
C10 C9 N1 122.14(19)
C9 C10 C11 117.6(2)
C9 C10 H10 121.2
C11 C10 H10 121.2
C10 C11 C12 119.7(2)
C10 C11 H11 120.2
C12 C11 H11 120.2
C13 C12 C11 119.0(2)
C13 C12 H12 120.5
C11 C12 H12 120.5
N4 C13 C12 122.1(2)
N4 C13 H13 118.9
C12 C13 H13 118.9
C18 C14 C15 107.7(2)
C18 C14 C19 127.4(2)
C15 C14 C19 124.8(2)
C18 C14 Ir1 72.64(12)
C15 C14 Ir1 66.92(12)
C19 C14 Ir1 128.41(15)
C16 C15 C14 107.66(19)
C16 C15 C20 125.5(2)
C14 C15 C20 125.7(2)
C16 C15 Ir1 73.78(13)
C14 C15 Ir1 74.43(12)
C20 C15 Ir1 127.20(17)
C17 C16 C15 107.7(2)
C17 C16 C21 127.7(2)
C15 C16 C21 124.5(2)
C17 C16 Ir1 72.27(12)
C15 C16 Ir1 67.48(12)
C21 C16 Ir1 127.12(17)
C16 C17 C18 108.0(2)
C16 C17 C22 127.9(2)
C18 C17 C22 124.0(2)
C16 C17 Ir1 70.78(13)
C18 C17 Ir1 71.85(12)
C22 C17 Ir1 125.62(16)
C14 C18 C17 108.56(19)
C14 C18 C23 127.3(2)
C17 C18 C23 124.1(2)
C14 C18 Ir1 70.92(12)
C17 C18 Ir1 70.42(12)
C23 C18 Ir1 126.53(15)
C14 C19 H19A 109.5
C14 C19 H19B 109.5
H19A C19 H19B 109.5
C14 C19 H19C 109.5
H19A C19 H19C 109.5
H19B C19 H19C 109.5
C15 C20 H20A 109.5
C15 C20 H20B 109.5
H20A C20 H20B 109.5
C15 C20 H20C 109.5
H20A C20 H20C 109.5
H20B C20 H20C 109.5
C16 C21 H21A 109.5
C16 C21 H21B 109.5
H21A C21 H21B 109.5
C16 C21 H21C 109.5
H21A C21 H21C 109.5
H21B C21 H21C 109.5
C17 C22 H22A 109.5
C17 C22 H22B 109.5
H22A C22 H22B 109.5
C17 C22 H22C 109.5
H22A C22 H22C 109.5
H22B C22 H22C 109.5
C18 C23 H23A 109.5
C18 C23 H23B 109.5
H23A C23 H23B 109.5
C18 C23 H23C 109.5
H23A C23 H23C 109.5
H23B C23 H23C 109.5
C25 C24 C28 107.17(19)
C25 C24 C29 124.5(2)
C28 C24 C29 128.0(2)
C25 C24 Ir2 71.65(12)
C28 C24 Ir2 70.41(12)
C29 C24 Ir2 128.42(16)
C26 C25 C24 109.3(2)
C26 C25 C30 125.6(2)
C24 C25 C30 125.2(2)
C26 C25 Ir2 70.05(12)
C24 C25 Ir2 69.58(12)
C30 C25 Ir2 125.77(16)
C25 C26 C27 107.4(2)
C25 C26 C31 126.7(2)
C27 C26 C31 125.9(2)
C25 C26 Ir2 71.59(13)
C27 C26 Ir2 69.77(12)
C31 C26 Ir2 126.76(16)
C28 C27 C26 108.2(2)
C28 C27 C32 126.6(2)
C26 C27 C32 125.1(2)
C28 C27 Ir2 70.90(12)
C26 C27 Ir2 70.76(12)
C32 C27 Ir2 125.76(16)
C27 C28 C24 107.89(19)
C27 C28 C33 124.6(2)
C24 C28 C33 127.5(2)
C27 C28 Ir2 70.16(12)
C24 C28 Ir2 70.13(12)
C33 C28 Ir2 126.49(15)
C24 C29 H29A 109.5
C24 C29 H29B 109.5
H29A C29 H29B 109.5
C24 C29 H29C 109.5
H29A C29 H29C 109.5
H29B C29 H29C 109.5
C25 C30 H30A 109.5
C25 C30 H30B 109.5
H30A C30 H30B 109.5
C25 C30 H30C 109.5
H30A C30 H30C 109.5
H30B C30 H30C 109.5
C26 C31 H31A 109.5
C26 C31 H31B 109.5
H31A C31 H31B 109.5
C26 C31 H31C 109.5
H31A C31 H31C 109.5
H31B C31 H31C 109.5
C27 C32 H32A 109.5
C27 C32 H32B 109.5
H32A C32 H32B 109.5
C27 C32 H32C 109.5
H32A C32 H32C 109.5
H32B C32 H32C 109.5
C28 C33 H33A 109.5
C28 C33 H33B 109.5
H33A C33 H33B 109.5
C28 C33 H33C 109.5
H33A C33 H33C 109.5
H33B C33 H33C 109.5
O2 S1 O3 115.90(16)
O2 S1 O1 115.00(16)
O3 S1 O1 113.53(14)
O2 S1 C34 103.40(13)
O3 S1 C34 103.58(14)
O1 S1 C34 103.15(13)
F1 C34 F3 107.9(3)
F1 C34 F2 106.6(2)
F3 C34 F2 107.7(2)
F1 C34 S1 113.06(19)
F3 C34 S1 110.6(2)
F2 C34 S1 110.8(2)

loop_
_geom_bond_atom_site_label_1
_geom_bond_atom_site_label_2
_geom_bond_distance
Ir1 C1 1.993(2)
Ir1 C4 2.049(2)
Ir1 C15 2.141(2)
Ir1 C16 2.226(2)
Ir1 C14 2.242(2)
Ir1 C17 2.245(2)
Ir1 C18 2.264(2)
Ir1 Cl1 2.4088(5)
Ir2 N2 2.0720(18)
Ir2 N4 2.1160(18)
Ir2 C27 2.148(2)
Ir2 C24 2.154(2)
Ir2 C28 2.157(2)
Ir2 C26 2.161(2)
Ir2 C25 2.181(2)
Ir2 Cl2 2.4039(5)
N1 C1 1.360(3)
N1 N2 1.386(2)
N1 C9 1.402(3)
N2 N3 1.306(2)
N3 C2 1.358(3)
N4 C13 1.349(3)
N4 C9 1.349(3)
N5 C7 1.356(3)
N5 C3 1.360(3)
N5 C8 1.472(3)
C1 C2 1.404(3)
C2 C3 1.450(3)
C3 C4 1.419(3)
C4 C5 1.392(3)
C5 C6 1.397(3)
C5 H5 0.9500
C6 C7 1.365(3)
C6 H6 0.9500
C7 H7 0.9500
C8 H8A 0.9800
C8 H8B 0.9800
C8 H8C 0.9800
C9 C10 1.381(3)
C10 C11 1.385(3)
C10 H10 0.9500
C11 C12 1.388(3)
C11 H11 0.9500
C12 C13 1.384(3)
C12 H12 0.9500
C13 H13 0.9500
C14 C18 1.409(3)
C14 C15 1.454(3)
C14 C19 1.499(3)
C15 C16 1.451(3)
C15 C20 1.504(3)
C16 C17 1.417(3)
C16 C21 1.507(3)
C17 C18 1.458(3)
C17 C22 1.499(3)
C18 C23 1.501(3)
C19 H19A 0.9800
C19 H19B 0.9800
C19 H19C 0.9800
C20 H20A 0.9800
C20 H20B 0.9800
C20 H20C 0.9800
C21 H21A 0.9800
C21 H21B 0.9800
C21 H21C 0.9800
C22 H22A 0.9800
C22 H22B 0.9800
C22 H22C 0.9800
C23 H23A 0.9800
C23 H23B 0.9800
C23 H23C 0.9800
C24 C25 1.439(3)
C24 C28 1.455(3)
C24 C29 1.500(3)
C25 C26 1.427(3)
C25 C30 1.493(3)
C26 C27 1.455(3)
C26 C31 1.496(3)
C27 C28 1.435(3)
C27 C32 1.493(3)
C28 C33 1.503(3)
C29 H29A 0.9800
C29 H29B 0.9800
C29 H29C 0.9800
C30 H30A 0.9800
C30 H30B 0.9800
C30 H30C 0.9800
C31 H31A 0.9800
C31 H31B 0.9800
C31 H31C 0.9800
C32 H32A 0.9800
C32 H32B 0.9800
C32 H32C 0.9800
C33 H33A 0.9800
C33 H33B 0.9800
C33 H33C 0.9800
S1 O2 1.429(2)
S1 O3 1.431(2)
S1 O1 1.444(2)
S1 C34 1.814(3)
F1 C34 1.320(3)
F2 C34 1.341(3)
F3 C34 1.323(3)

loop_
_geom_torsion_atom_site_label_1
_geom_torsion_atom_site_label_2
_geom_torsion_atom_site_label_3
_geom_torsion_atom_site_label_4
_geom_torsion
C1 N1 N2 N3 -2.3(2)
C9 N1 N2 N3 169.18(17)
C1 N1 N2 Ir2 166.27(13)
C9 N1 N2 Ir2 -22.2(2)
N4 Ir2 N2 N3 -179.8(2)
C27 Ir2 N2 N3 -59.3(2)
C24 Ir2 N2 N3 -62.2(4)
C28 Ir2 N2 N3 -89.1(2)
C26 Ir2 N2 N3 -19.2(2)
C25 Ir2 N2 N3 3.8(2)
Cl2 Ir2 N2 N3 94.42(19)
N4 Ir2 N2 N1 15.42(13)
C27 Ir2 N2 N1 135.89(14)
C24 Ir2 N2 N1 133.0(3)
C28 Ir2 N2 N1 106.15(15)
C26 Ir2 N2 N1 175.99(14)
C25 Ir2 N2 N1 -161.00(13)
Cl2 Ir2 N2 N1 -70.36(13)
N1 N2 N3 C2 0.6(2)
Ir2 N2 N3 C2 -164.80(16)
N2 Ir2 N4 C13 168.29(18)
C27 Ir2 N4 C13 75.88(19)
C24 Ir2 N4 C13 2.17(19)
C28 Ir2 N4 C13 41.43(18)
C26 Ir2 N4 C13 77.4(3)
C25 Ir2 N4 C13 -16.2(2)
Cl2 Ir2 N4 C13 -105.82(17)
N2 Ir2 N4 C9 -7.14(14)
C27 Ir2 N4 C9 -99.55(16)
C24 Ir2 N4 C9 -173.26(14)
C28 Ir2 N4 C9 -134.00(15)
C26 Ir2 N4 C9 -98.0(3)
C25 Ir2 N4 C9 168.37(15)
Cl2 Ir2 N4 C9 78.75(14)
N2 N1 C1 C2 2.9(2)
C9 N1 C1 C2 -166.6(2)
N2 N1 C1 Ir1 -170.91(17)
C9 N1 C1 Ir1 19.6(4)
C4 Ir1 C1 N1 -174.4(2)
C15 Ir1 C1 N1 81.4(2)
C16 Ir1 C1 N1 101.7(2)
C14 Ir1 C1 N1 42.2(2)
C17 Ir1 C1 N1 33.0(4)
C18 Ir1 C1 N1 14.0(3)
Cl1 Ir1 C1 N1 -85.4(2)
C4 Ir1 C1 C2 12.57(15)
C15 Ir1 C1 C2 -91.60(17)
C16 Ir1 C1 C2 -71.3(2)
C14 Ir1 C1 C2 -130.82(16)
C17 Ir1 C1 C2 -140.0(2)
C18 Ir1 C1 C2 -159.04(14)
Cl1 Ir1 C1 C2 101.59(15)
N2 N3 C2 C1 1.3(2)
N2 N3 C2 C3 -172.2(2)
N1 C1 C2 N3 -2.6(2)
Ir1 C1 C2 N3 172.76(14)
N1 C1 C2 C3 172.39(17)
Ir1 C1 C2 C3 -12.2(2)
C7 N5 C3 C4 -1.9(3)
C8 N5 C3 C4 177.9(2)
C7 N5 C3 C2 173.1(2)
C8 N5 C3 C2 -7.1(3)
N3 C2 C3 N5 0.8(4)
C1 C2 C3 N5 -172.78(19)
N3 C2 C3 C4 176.2(2)
C1 C2 C3 C4 2.7(3)
N5 C3 C4 C5 3.6(3)
C2 C3 C4 C5 -172.01(18)
N5 C3 C4 Ir1 -176.97(15)
C2 C3 C4 Ir1 7.4(2)
C1 Ir1 C4 C5 168.7(2)
C15 Ir1 C4 C5 -89.4(2)
C16 Ir1 C4 C5 -51.5(2)
C14 Ir1 C4 C5 -102.5(2)
C17 Ir1 C4 C5 -20.8(2)
C18 Ir1 C4 C5 -28.4(3)
Cl1 Ir1 C4 C5 76.91(19)
C1 Ir1 C4 C3 -10.68(15)
C15 Ir1 C4 C3 91.21(17)
C16 Ir1 C4 C3 129.21(16)
C14 Ir1 C4 C3 78.2(2)
C17 Ir1 C4 C3 159.90(15)
C18 Ir1 C4 C3 152.28(18)
Cl1 Ir1 C4 C3 -102.43(15)
C3 C4 C5 C6 -2.9(3)
Ir1 C4 C5 C6 177.76(17)
C4 C5 C6 C7 0.6(4)
C3 N5 C7 C6 -0.6(3)
C8 N5 C7 C6 179.6(2)
C5 C6 C7 N5 1.3(4)
C13 N4 C9 C10 -3.5(3)
Ir2 N4 C9 C10 172.27(16)
C13 N4 C9 N1 -178.08(18)
Ir2 N4 C9 N1 -2.3(2)
C1 N1 C9 N4 -175.0(2)
N2 N1 C9 N4 15.8(2)
C1 N1 C9 C10 10.3(3)
N2 N1 C9 C10 -158.81(19)
N4 C9 C10 C11 1.5(3)
N1 C9 C10 C11 175.59(19)
C9 C10 C11 C12 1.1(3)
C10 C11 C12 C13 -1.6(3)
C9 N4 C13 C12 3.0(3)
Ir2 N4 C13 C12 -172.39(16)
C11 C12 C13 N4 -0.6(3)
C1 Ir1 C14 C18 -139.55(13)
C4 Ir1 C14 C18 138.90(15)
C15 Ir1 C14 C18 118.65(19)
C16 Ir1 C14 C18 78.91(14)
C17 Ir1 C14 C18 37.22(13)
Cl1 Ir1 C14 C18 -40.35(15)
C1 Ir1 C14 C15 101.80(14)
C4 Ir1 C14 C15 20.3(2)
C16 Ir1 C14 C15 -39.74(13)
C17 Ir1 C14 C15 -81.43(14)
C18 Ir1 C14 C15 -118.65(19)
Cl1 Ir1 C14 C15 -159.00(11)
C1 Ir1 C14 C19 -15.2(2)
C4 Ir1 C14 C19 -96.8(2)
C15 Ir1 C14 C19 -117.1(3)
C16 Ir1 C14 C19 -156.8(2)
C17 Ir1 C14 C19 161.5(2)
C18 Ir1 C14 C19 124.3(3)
Cl1 Ir1 C14 C19 84.0(2)
C18 C14 C15 C16 5.3(2)
C19 C14 C15 C16 -171.4(2)
Ir1 C14 C15 C16 66.86(15)
C18 C14 C15 C20 173.5(2)
C19 C14 C15 C20 -3.2(4)
Ir1 C14 C15 C20 -124.9(2)
C18 C14 C15 Ir1 -61.55(15)
C19 C14 C15 Ir1 121.7(2)
C1 Ir1 C15 C16 159.05(13)
C4 Ir1 C15 C16 78.13(14)
C14 Ir1 C15 C16 -114.14(19)
C17 Ir1 C15 C16 -36.06(13)
C18 Ir1 C15 C16 -78.42(14)
Cl1 Ir1 C15 C16 -60.6(2)
C1 Ir1 C15 C14 -86.81(14)
C4 Ir1 C15 C14 -167.73(13)
C16 Ir1 C15 C14 114.14(19)
C17 Ir1 C15 C14 78.08(14)
C18 Ir1 C15 C14 35.72(12)
Cl1 Ir1 C15 C14 53.6(2)
C1 Ir1 C15 C20 36.5(2)
C4 Ir1 C15 C20 -44.4(2)
C16 Ir1 C15 C20 -122.6(3)
C14 Ir1 C15 C20 123.3(3)
C17 Ir1 C15 C20 -158.6(3)
C18 Ir1 C15 C20 159.0(3)
Cl1 Ir1 C15 C20 176.86(16)
C14 C15 C16 C17 -5.9(2)
C20 C15 C16 C17 -174.1(2)
Ir1 C15 C16 C17 61.39(16)
C14 C15 C16 C21 172.2(2)
C20 C15 C16 C21 4.0(4)
Ir1 C15 C16 C21 -120.5(2)
C14 C15 C16 Ir1 -67.30(15)
C20 C15 C16 Ir1 124.5(2)
C1 Ir1 C16 C17 -151.04(14)
C4 Ir1 C16 C17 131.81(14)
C15 Ir1 C16 C17 -118.6(2)
C14 Ir1 C16 C17 -78.98(15)
C18 Ir1 C16 C17 -37.84(13)
Cl1 Ir1 C16 C17 38.03(16)
C1 Ir1 C16 C15 -32.4(2)
C4 Ir1 C16 C15 -109.57(14)
C14 Ir1 C16 C15 39.64(13)
C17 Ir1 C16 C15 118.6(2)
C18 Ir1 C16 C15 80.78(14)
Cl1 Ir1 C16 C15 156.65(11)
C1 Ir1 C16 C21 84.6(3)
C4 Ir1 C16 C21 7.5(2)
C15 Ir1 C16 C21 117.0(3)
C14 Ir1 C16 C21 156.7(3)
C17 Ir1 C16 C21 -124.3(3)
C18 Ir1 C16 C21 -162.2(3)
Cl1 Ir1 C16 C21 -86.3(2)
C15 C16 C17 C18 4.2(2)
C21 C16 C17 C18 -173.8(2)
Ir1 C16 C17 C18 62.60(15)
C15 C16 C17 C22 -179.0(2)
C21 C16 C17 C22 2.9(4)
Ir1 C16 C17 C22 -120.7(2)
C15 C16 C17 Ir1 -58.36(15)
C21 C16 C17 Ir1 123.6(3)
C1 Ir1 C17 C16 91.6(3)
C4 Ir1 C17 C16 -57.65(16)
C15 Ir1 C17 C16 37.79(14)
C14 Ir1 C17 C16 81.34(15)
C18 Ir1 C17 C16 117.31(19)
Cl1 Ir1 C17 C16 -150.80(13)
C1 Ir1 C17 C18 -25.7(3)
C4 Ir1 C17 C18 -174.96(12)
C15 Ir1 C17 C18 -79.51(14)
C16 Ir1 C17 C18 -117.31(19)
C14 Ir1 C17 C18 -35.96(12)
Cl1 Ir1 C17 C18 91.89(12)
C1 Ir1 C17 C22 -145.0(3)
C4 Ir1 C17 C22 65.7(2)
C15 Ir1 C17 C22 161.2(2)
C16 Ir1 C17 C22 123.4(3)
C14 Ir1 C17 C22 -155.3(2)
C18 Ir1 C17 C22 -119.3(3)
Cl1 Ir1 C17 C22 -27.4(2)
C15 C14 C18 C17 -2.7(2)
C19 C14 C18 C17 173.9(2)
Ir1 C14 C18 C17 -60.65(15)
C15 C14 C18 C23 179.8(2)
C19 C14 C18 C23 -3.6(4)
Ir1 C14 C18 C23 121.9(2)
C15 C14 C18 Ir1 57.93(14)
C19 C14 C18 Ir1 -125.5(2)
C16 C17 C18 C14 -1.0(2)
C22 C17 C18 C14 -177.8(2)
Ir1 C17 C18 C14 60.96(15)
C16 C17 C18 C23 176.6(2)
C22 C17 C18 C23 -0.3(3)
Ir1 C17 C18 C23 -121.5(2)
C16 C17 C18 Ir1 -61.91(15)
C22 C17 C18 Ir1 121.2(2)
C1 Ir1 C18 C14 51.71(16)
C4 Ir1 C18 C14 -107.8(2)
C15 Ir1 C18 C14 -37.88(13)
C16 Ir1 C18 C14 -81.66(14)
C17 Ir1 C18 C14 -118.72(18)
Cl1 Ir1 C18 C14 148.46(12)
C1 Ir1 C18 C17 170.43(12)
C4 Ir1 C18 C17 11.0(3)
C15 Ir1 C18 C17 80.84(14)
C16 Ir1 C18 C17 37.07(13)
C14 Ir1 C18 C17 118.72(18)
Cl1 Ir1 C18 C17 -92.82(12)
C1 Ir1 C18 C23 -71.1(2)
C4 Ir1 C18 C23 129.4(2)
C15 Ir1 C18 C23 -160.7(2)
C16 Ir1 C18 C23 155.6(2)
C14 Ir1 C18 C23 -122.8(3)
C17 Ir1 C18 C23 118.5(3)
Cl1 Ir1 C18 C23 25.7(2)
N2 Ir2 C24 C25 82.5(3)
N4 Ir2 C24 C25 -164.15(12)
C27 Ir2 C24 C25 79.38(14)
C28 Ir2 C24 C25 116.62(18)
C26 Ir2 C24 C25 35.89(13)
Cl2 Ir2 C24 C25 -72.86(13)
N2 Ir2 C24 C28 -34.1(4)
N4 Ir2 C24 C28 79.23(13)
C27 Ir2 C24 C28 -37.25(13)
C26 Ir2 C24 C28 -80.73(14)
C25 Ir2 C24 C28 -116.62(18)
Cl2 Ir2 C24 C28 170.51(11)
N2 Ir2 C24 C29 -157.6(3)
N4 Ir2 C24 C29 -44.2(2)
C27 Ir2 C24 C29 -160.7(2)
C28 Ir2 C24 C29 -123.5(3)
C26 Ir2 C24 C29 155.8(2)
C25 Ir2 C24 C29 119.9(3)
Cl2 Ir2 C24 C29 47.0(2)
C28 C24 C25 C26 2.9(2)
C29 C24 C25 C26 176.6(2)
Ir2 C24 C25 C26 -58.94(15)
C28 C24 C25 C30 -178.1(2)
C29 C24 C25 C30 -4.5(3)
Ir2 C24 C25 C30 120.1(2)
C28 C24 C25 Ir2 61.83(14)
C29 C24 C25 Ir2 -124.5(2)
N2 Ir2 C25 C26 -37.68(17)
N4 Ir2 C25 C26 148.73(14)
C27 Ir2 C25 C26 38.63(13)
C24 Ir2 C25 C26 120.66(18)
C28 Ir2 C25 C26 81.82(14)
Cl2 Ir2 C25 C26 -124.53(12)
N2 Ir2 C25 C24 -158.34(12)
N4 Ir2 C25 C24 28.1(2)
C27 Ir2 C25 C24 -82.03(14)
C28 Ir2 C25 C24 -38.84(13)
C26 Ir2 C25 C24 -120.66(18)
Cl2 Ir2 C25 C24 114.81(12)
N2 Ir2 C25 C30 82.4(2)
N4 Ir2 C25 C30 -91.2(2)
C27 Ir2 C25 C30 158.7(2)
C24 Ir2 C25 C30 -119.3(3)
C28 Ir2 C25 C30 -158.1(3)
C26 Ir2 C25 C30 120.1(3)
Cl2 Ir2 C25 C30 -4.5(2)
C24 C25 C26 C27 -2.3(2)
C30 C25 C26 C27 178.7(2)
Ir2 C25 C26 C27 -60.94(14)
C24 C25 C26 C31 -178.8(2)
C30 C25 C26 C31 2.3(4)
Ir2 C25 C26 C31 122.6(2)
C24 C25 C26 Ir2 58.65(15)
C30 C25 C26 Ir2 -120.3(2)
N2 Ir2 C26 C25 154.66(12)
N4 Ir2 C26 C25 -119.3(2)
C27 Ir2 C26 C25 -117.24(18)
C24 Ir2 C26 C25 -36.27(13)
C28 Ir2 C26 C25 -79.77(14)
Cl2 Ir2 C26 C25 64.24(13)
N2 Ir2 C26 C27 -88.11(13)
N4 Ir2 C26 C27 -2.0(3)
C24 Ir2 C26 C27 80.97(14)
C28 Ir2 C26 C27 37.46(13)
C25 Ir2 C26 C27 117.24(18)
Cl2 Ir2 C26 C27 -178.52(11)
N2 Ir2 C26 C31 32.2(2)
N4 Ir2 C26 C31 118.3(3)
C27 Ir2 C26 C31 120.3(3)
C24 Ir2 C26 C31 -158.7(3)
C28 Ir2 C26 C31 157.7(3)
C25 Ir2 C26 C31 -122.5(3)
Cl2 Ir2 C26 C31 -58.2(2)
C25 C26 C27 C28 0.8(2)
C31 C26 C27 C28 177.3(2)
Ir2 C26 C27 C28 -61.33(15)
C25 C26 C27 C32 -177.1(2)
C31 C26 C27 C32 -0.6(4)
Ir2 C26 C27 C32 120.7(2)
C25 C26 C27 Ir2 62.11(15)
C31 C26 C27 Ir2 -121.4(2)
N2 Ir2 C27 C28 -141.46(13)
N4 Ir2 C27 C28 -62.64(15)
C24 Ir2 C27 C28 37.74(13)
C26 Ir2 C27 C28 118.13(19)
C25 Ir2 C27 C28 80.57(14)
Cl2 Ir2 C27 C28 121.17(14)
N2 Ir2 C27 C26 100.41(13)
N4 Ir2 C27 C26 179.23(12)
C24 Ir2 C27 C26 -80.39(14)
C28 Ir2 C27 C26 -118.13(19)
C25 Ir2 C27 C26 -37.56(13)
Cl2 Ir2 C27 C26 3.0(2)
N2 Ir2 C27 C32 -19.6(2)
N4 Ir2 C27 C32 59.3(2)
C24 Ir2 C27 C32 159.6(2)
C28 Ir2 C27 C32 121.9(3)
C26 Ir2 C27 C32 -120.0(3)
C25 Ir2 C27 C32 -157.5(2)
Cl2 Ir2 C27 C32 -116.9(2)
C26 C27 C28 C24 1.0(2)
C32 C27 C28 C24 178.9(2)
Ir2 C27 C28 C24 -60.25(14)
C26 C27 C28 C33 -177.5(2)
C32 C27 C28 C33 0.4(4)
Ir2 C27 C28 C33 121.3(2)
C26 C27 C28 Ir2 61.24(14)
C32 C27 C28 Ir2 -120.9(2)
C25 C24 C28 C27 -2.4(2)
C29 C24 C28 C27 -175.7(2)
Ir2 C24 C28 C27 60.27(14)
C25 C24 C28 C33 176.1(2)
C29 C24 C28 C33 2.7(4)
Ir2 C24 C28 C33 -121.3(2)
C25 C24 C28 Ir2 -62.63(14)
C29 C24 C28 Ir2 124.0(2)
N2 Ir2 C28 C27 51.10(16)
N4 Ir2 C28 C27 130.02(13)
C24 Ir2 C28 C27 -118.54(19)
C26 Ir2 C28 C27 -37.97(13)
C25 Ir2 C28 C27 -80.37(14)
Cl2 Ir2 C28 C27 -135.33(12)
N2 Ir2 C28 C24 169.64(12)
N4 Ir2 C28 C24 -111.44(13)
C27 Ir2 C28 C24 118.54(19)
C26 Ir2 C28 C24 80.57(14)
C25 Ir2 C28 C24 38.17(13)
Cl2 Ir2 C28 C24 -16.79(19)
N2 Ir2 C28 C33 -67.8(2)
N4 Ir2 C28 C33 11.1(2)
C27 Ir2 C28 C33 -118.9(3)
C24 Ir2 C28 C33 122.6(3)
C26 Ir2 C28 C33 -156.9(2)
C25 Ir2 C28 C33 160.7(2)
Cl2 Ir2 C28 C33 105.8(2)
O2 S1 C34 F1 57.5(3)
O3 S1 C34 F1 178.8(2)
O1 S1 C34 F1 -62.6(2)
O2 S1 C34 F3 178.6(2)
O3 S1 C34 F3 -60.1(3)
O1 S1 C34 F3 58.5(3)
O2 S1 C34 F2 -62.0(2)
O3 S1 C34 F2 59.3(2)
O1 S1 C34 F2 177.8(2)
